data_4030178
loop_
_publ_author_name
'Grenouilleau, P.'
'Meerschaut, A.'

_publ_section_title
;
 NbSe2Br2 : Etude cristallographique des phases "basse temperature" et
 "haute temperature"
;
_journal_name_full 'European Journal of Solid State and Inorganic Chemistry'
_journal_page_first 77
_journal_page_last 89
_journal_volume 25
_journal_year 1988
_chemical_formula_sum 'Br2 Nb Se2'
_chemical_formula_weight 410.63
_space_group_IT_number 12
_symmetry_cell_setting monoclinic
_symmetry_Int_Tables_number 12
_symmetry_space_group_name_Hall '-C 2y'
_symmetry_space_group_name_H-M 'C 1 2/m 1'
_cell_angle_alpha 90
_cell_angle_beta 111.82(19)
_cell_angle_gamma 90
_cell_formula_units_Z 4
_cell_length_a 6.662(10)
_cell_length_b 11.677(17)
_cell_length_c 7.083(12)
_cell_volume 511.5(15)
_diffrn_ambient_temperature 293
_diffrn_radiation_probe x-ray
_diffrn_radiation_type MoK\a
_diffrn_radiation_wavelength 0.71069
_exptl_absorpt_coefficient_mu 32.023
_exptl_crystal_density_diffrn 5.332
_refine_ls_number_parameters 28
_refine_ls_number_reflns 787
_refine_ls_R_factor_gt 0.020
_refine_ls_wR_factor_gt 0.024
_cod_data_source_file EJSSIC-1988-25-77-89-2.cif
_cod_data_source_block NbSe2Br2-HT
_cod_original_cell_volume 512
_cod_original_sg_symbol_H-M 'C 2/m'
_cod_database_code 4030178

loop_
_symmetry_equiv_pos_site_id
_symmetry_equiv_pos_as_xyz
1 x,y,z
2 -x,y,-z
3 -x,-y,-z
4 x,-y,z
5 1/2+x,1/2+y,z
6 1/2-x,1/2+y,-z
7 1/2-x,1/2-y,-z
8 1/2+x,1/2-y,z

loop_
_atom_site_aniso_label
_atom_site_aniso_U_11
_atom_site_aniso_U_22
_atom_site_aniso_U_33
_atom_site_aniso_U_23
_atom_site_aniso_U_13
_atom_site_aniso_U_12
Nb 0.0085(2) 0.0079(2) 0.0118(2) 0.0000 0.0032(1) 0.0000
Se1 0.0163(2) 0.0137(3) 0.0127(2) 0.0000 0.0047(2) 0.0000
Se2 0.0093(2) 0.0124(2) 0.0214(2) 0.0000 0.0053(2) 0.0000

loop_
_atom_site_label
_atom_site_type_symbol
_atom_site_thermal_displace_type
_atom_site_fract_x
_atom_site_fract_y
_atom_site_fract_z
_atom_site_occupancy
_atom_site_U_iso_or_equiv
Nb Nb Uani 0.00000 0.12712(5) 0.00000 1.000 0.0096(1)
Br Br Uiso 0.77782(6) 0.20795(4) 0.23235(6) 1.000 0.0138(1)
Se1 Se Uani 0.85660(10) 0.00000 0.66960(10) 1.000 0.0144(1)
Se2 Se Uani 0.65187(9) 0.00000 0.86550(10) 1.000 0.0145(1)

loop_
_atom_type_symbol
_atom_type_description
_atom_type_scat_dispersion_real
_atom_type_scat_dispersion_imag
_atom_type_scat_source
Br Br -0.2901 2.4595 ' International Tables Vol C Tables 4.2.6.8 and 6.1.1.4'
Nb Nb -2.0727 0.6215 ' International Tables Vol C Tables 4.2.6.8 and 6.1.1.4'
Se Se -0.0929 2.2259 ' International Tables Vol C Tables 4.2.6.8 and 6.1.1.4'

loop_
_geom_angle_atom_site_label_1
_geom_angle_atom_site_label_2
_geom_angle_atom_site_label_3
_geom_angle
_geom_angle_site_symmetry_1
_geom_angle_site_symmetry_3
_geom_angle_publ_flag
Se1 Nb Se2 51.45(19) 1_454 1_454 yes
Br Nb Se1 128.73(19) 1_455 1_454 yes
Br Nb Se1 76.13(19) 2_655 1_454 yes
Se1 Nb Se1 111.36(19) 1_454 2_656 yes
Se1 Nb Se2 89.05(19) 1_454 2_656 yes
Br Nb Se1 85.52(19) 7_555 1_454 yes
Br Nb Se1 150.12(19) 8_455 1_454 yes
Br Nb Se2 79.15(19) 1_455 1_454 yes
Br Nb Se2 125.22(19) 2_655 1_454 yes
Se1 Nb Se2 89.05(19) 2_656 1_454 yes
Se2 Nb Se2 110.88(19) 1_454 2_656 yes
Br Nb Se2 82.60(19) 7_555 1_454 yes
Br Nb Se2 157.29(19) 8_455 1_454 yes
Br Nb Br 139.96(19) 1_455 2_655 yes
Br Nb Se1 76.13(19) 1_455 2_656 yes
Br Nb Se2 125.22(19) 1_455 2_656 yes
Br Nb Br 74.13(19) 1_455 7_555 yes
Br Nb Br 78.14(19) 1_455 8_455 yes
Br Nb Se1 128.73(19) 2_655 2_656 yes
Br Nb Se2 79.15(19) 2_655 2_656 yes
Br Nb Br 78.14(19) 2_655 7_555 yes
Br Nb Br 74.13(19) 2_655 8_455 yes
Se1 Nb Se2 51.45(19) 2_656 2_656 yes
Br Nb Se1 150.12(19) 7_555 2_656 yes
Br Nb Se1 85.52(19) 8_455 2_656 yes
Br Nb Se2 157.29(19) 7_555 2_656 yes
Br Nb Se2 82.60(19) 8_455 2_656 yes
Br Nb Br 91.22(19) 7_555 8_455 yes
Nb Br Nb 105.87(19) 1_655 7_555 yes
Nb Se1 Se2 63.91(19) 1_656 . yes
Nb Se1 Se2 63.91(19) 3_656 . yes
Nb Se1 Nb 68.64(19) 1_656 3_656 yes
Nb Se2 Se1 64.63(19) 1_656 . yes
Nb Se2 Se1 64.63(19) 3_656 . yes
Nb Se2 Nb 69.12(19) 1_656 3_656 yes

loop_
_geom_bond_atom_site_label_1
_geom_bond_atom_site_label_2
_geom_bond_distance
_geom_bond_site_symmetry_2
_geom_bond_publ_flag
Nb Se1 2.633(5) 1_454 yes
Nb Se2 2.617(4) 1_454 yes
Nb Br 2.757(5) 1_455 yes
Nb Br 2.757(5) 2_655 yes
Nb Se1 2.633(5) 2_656 yes
Nb Se2 2.617(4) 2_656 yes
Nb Br 2.753(5) 7_555 yes
Nb Br 2.753(5) 8_455 yes
Se1 Se2 2.279(4) . yes
